data_7705351
loop_
_publ_author_name
'Menzel, Saskia'
'Millan, Simon'
'H\"ofert, Simon-Patrick'
'Nuhnen, Alexander'
'G\"okpinar, Serkan'
'Schmitz, Alexa'
'Janiak, Christoph'

_publ_section_title
;
 Increase of network hydrophilicity from sql to lvt supramolecular isomers
 of Cu-MOFs with the bifunctional
 4-(3,5-dimethyl-1<i>H</i>-pyrazol-4-yl)benzoate linker.
;
_journal_issue 36
_journal_name_full 'Dalton transactions (Cambridge, England : 2003)'
_journal_page_first 12854
_journal_page_last 12864
_journal_paper_doi 10.1039/d0dt02642e
_journal_volume 49
_journal_year 2020
_chemical_formula_moiety 'C24 H22 Cu N4 O4, 8.968(H2 O)'
_chemical_formula_sum 'C24 H39.94 Cu N4 O12.96'
_chemical_formula_weight 655.47
_space_group_crystal_system tetragonal
_space_group_IT_number 88
_space_group_name_Hall '-I 4ad'
_space_group_name_H-M_alt 'I 41/a :2'
_atom_sites_solution_hydrogens mixed
_atom_sites_solution_primary direct
_atom_sites_solution_secondary difmap
_audit_creation_method SHELXL-2017/1
_audit_update_record
;
2020-07-23 deposited with the CCDC.	2020-09-03 downloaded from the CCDC.
;
_cell_angle_alpha 90
_cell_angle_beta 90
_cell_angle_gamma 90
_cell_formula_units_Z 8
_cell_length_a 23.2432(12)
_cell_length_b 23.2432(12)
_cell_length_c 11.9130(7)
_cell_measurement_reflns_used 9155
_cell_measurement_temperature 140(2)
_cell_measurement_theta_max 26.406
_cell_measurement_theta_min 2.478
_cell_volume 6436.0(6)
_computing_cell_refinement 'SAINT (Bruker, 2012)'
_computing_data_collection 'APEX2 (Bruker, 2012)'
_computing_data_reduction 'SAINT (Bruker, 2012)'
_computing_molecular_graphics 'DIAMOND 4.3.1 (Brandenburg, 1999)'
_computing_publication_material 'SHELXL-2017/1 (Sheldrick, 2015b)'
_computing_structure_refinement 'SHELXL-2017/1 (Sheldrick, 2015b)'
_computing_structure_solution 'SHELXT-2015 (Sheldrick 2015a)'
_diffrn_ambient_temperature 140(2)
_diffrn_measured_fraction_theta_full 1.000
_diffrn_measured_fraction_theta_max 0.991
_diffrn_measurement_device_type 'Bruker Kappa APEX-II CCD area detector'
_diffrn_measurement_method '\w scans, \f scans'
_diffrn_radiation_monochromator 'multilayer mirror'
_diffrn_radiation_source 'microfocus sealed tube'
_diffrn_radiation_type MoK\a
_diffrn_radiation_wavelength 0.71073
_diffrn_reflns_av_R_equivalents 0.1230
_diffrn_reflns_av_unetI/netI 0.0339
_diffrn_reflns_Laue_measured_fraction_full 1.000
_diffrn_reflns_Laue_measured_fraction_max 0.991
_diffrn_reflns_limit_h_max 29
_diffrn_reflns_limit_h_min -29
_diffrn_reflns_limit_k_max 28
_diffrn_reflns_limit_k_min -29
_diffrn_reflns_limit_l_max 14
_diffrn_reflns_limit_l_min -14
_diffrn_reflns_number 48071
_diffrn_reflns_point_group_measured_fraction_full 1.000
_diffrn_reflns_point_group_measured_fraction_max 0.991
_diffrn_reflns_theta_full 25.242
_diffrn_reflns_theta_max 26.473
_diffrn_reflns_theta_min 1.752
_exptl_absorpt_coefficient_mu 0.743
_exptl_absorpt_correction_T_max 0.7454
_exptl_absorpt_correction_T_min 0.6226
_exptl_absorpt_correction_type multi-scan
_exptl_absorpt_process_details '(<i>SADABS</i>; Sheldrick, 1996)'
_exptl_crystal_colour purple
_exptl_crystal_density_diffrn 1.353
_exptl_crystal_density_method 'not measured'
_exptl_crystal_description block
_exptl_crystal_F_000 2757
_exptl_crystal_recrystallization_method 'solvent exchange from the methanol-containing structure'
_exptl_crystal_size_max 0.137
_exptl_crystal_size_mid 0.115
_exptl_crystal_size_min 0.059
_refine_diff_density_max 0.705
_refine_diff_density_min -0.478
_refine_diff_density_rms 0.077
_refine_ls_extinction_method none
_refine_ls_goodness_of_fit_ref 1.138
_refine_ls_hydrogen_treatment mixed
_refine_ls_matrix_type full
_refine_ls_number_parameters 236
_refine_ls_number_reflns 3301
_refine_ls_number_restraints 15
_refine_ls_restrained_S_all 1.136
_refine_ls_R_factor_all 0.0420
_refine_ls_R_factor_gt 0.0395
_refine_ls_shift/su_max 0.000
_refine_ls_shift/su_mean 0.000
_refine_ls_structure_factor_coef Fsqd
_refine_ls_weighting_details 'w=1/[\s^2^(Fo^2^)+(0.0458P)^2^+15.6649P] where P=(Fo^2^+2Fc^2^)/3'
_refine_ls_weighting_scheme calc
_refine_ls_wR_factor_gt 0.1088
_refine_ls_wR_factor_ref 0.1103
_reflns_Friedel_coverage 0.000
_reflns_number_gt 3060
_reflns_number_total 3301
_reflns_threshold_expression 'I > 2\s(I)'
_cod_data_source_file d0dt02642e2.cif
_cod_data_source_block mo_HeeringCHD007H2O_0m
_cod_depositor_comments 'Adding full bibliography for 7705350--7705352.cif.'
_cod_original_cell_volume 6436.0(8)
_cod_original_sg_symbol_H-M 'I 41/a'
_cod_database_code 7705351
_shelx_shelxl_version_number 2017/1
_shelx_space_group_comment
;
The symmetry employed for this shelxl refinement is uniquely defined
by the following loop, which should always be used as a source of
symmetry information in preference to the above space-group names.
They are only intended as comments.
;
_shelx_estimated_absorpt_t_min 0.905
_shelx_estimated_absorpt_t_max 0.957

loop_
_space_group_symop_operation_xyz
'x, y, z'
'-y+1/4, x+3/4, z+3/4'
'y+1/4, -x+1/4, z+1/4'
'-x, -y+1/2, z'
'x+1/2, y+1/2, z+1/2'
'-y+3/4, x+5/4, z+5/4'
'y+3/4, -x+3/4, z+3/4'
'-x+1/2, -y+1, z+1/2'
'-x, -y, -z'
'y-1/4, -x-3/4, -z-3/4'
'-y-1/4, x-1/4, -z-1/4'
'x, y-1/2, -z'
'-x+1/2, -y+1/2, -z+1/2'
'y+1/4, -x-1/4, -z-1/4'
'-y+1/4, x+1/4, -z+1/4'
'x+1/2, y, -z+1/2'

loop_
_atom_site_label
_atom_site_type_symbol
_atom_site_fract_x
_atom_site_fract_y
_atom_site_fract_z
_atom_site_U_iso_or_equiv
_atom_site_adp_type
_atom_site_occupancy
_atom_site_site_symmetry_order
_atom_site_calc_flag
_atom_site_refinement_flags_posn
_atom_site_refinement_flags_adp
_atom_site_refinement_flags_occupancy
_atom_site_disorder_assembly
_atom_site_disorder_group
Cu1 Cu 0.000000 0.500000 0.000000 0.01314(13) Uani 1 2 d S . P . .
O1 O 0.20773(7) 0.69874(6) 0.65079(12) 0.0178(3) Uani 1 1 d . . . . .
O2 O 0.29265(7) 0.69381(7) 0.56713(14) 0.0262(4) Uani 1 1 d . . . . .
N1 N 0.10807(8) 0.47632(8) 0.10782(15) 0.0183(4) Uani 1 1 d . . . . .
H1 H 0.1055(13) 0.4451(13) 0.071(3) 0.027 Uiso 1 1 d . U . . .
N2 N 0.06734(8) 0.51754(8) 0.09657(15) 0.0175(4) Uani 1 1 d . . . . .
C1 C 0.14704(10) 0.48956(9) 0.18672(18) 0.0191(4) Uani 1 1 d . . . . .
C2 C 0.13144(10) 0.54291(10) 0.22880(18) 0.0190(4) Uani 1 1 d . . . . .
C3 C 0.08151(9) 0.55905(9) 0.16911(18) 0.0186(4) Uani 1 1 d . . . . .
C4 C 0.19554(11) 0.45018(11) 0.2125(2) 0.0280(5) Uani 1 1 d . . . . .
H4C H 0.180654 0.411293 0.225462 0.042 Uiso 1 1 calc R U . . .
H4D H 0.215587 0.463660 0.279882 0.042 Uiso 1 1 calc R U . . .
H4E H 0.222392 0.449570 0.149062 0.042 Uiso 1 1 calc R U . . .
C5 C 0.04971(11) 0.61458(10) 0.1741(2) 0.0280(5) Uani 1 1 d . . . . .
H5C H 0.029736 0.621029 0.102747 0.042 Uiso 1 1 calc R U . . .
H5D H 0.076908 0.646049 0.187554 0.042 Uiso 1 1 calc R U . . .
H5E H 0.021548 0.613216 0.235255 0.042 Uiso 1 1 calc R U . . .
C6 C 0.16073(10) 0.57655(9) 0.31770(18) 0.0201(4) Uani 1 1 d . . . . .
C7 C 0.12841(10) 0.60040(10) 0.40454(19) 0.0217(5) Uani 1 1 d . . . . .
H7 H 0.088059 0.594014 0.406885 0.026 Uiso 1 1 calc R U . . .
C8 C 0.15417(10) 0.63326(10) 0.48750(18) 0.0204(5) Uani 1 1 d . . . . .
H8 H 0.131388 0.649314 0.545837 0.025 Uiso 1 1 calc R U . . .
C9 C 0.21330(10) 0.64286(9) 0.48579(17) 0.0184(4) Uani 1 1 d . . . . .
C10 C 0.24613(10) 0.61861(11) 0.4001(2) 0.0259(5) Uani 1 1 d . . . . .
H10 H 0.286542 0.624655 0.398435 0.031 Uiso 1 1 calc R U . . .
C11 C 0.22023(10) 0.58576(11) 0.31738(19) 0.0252(5) Uani 1 1 d . . . . .
H11 H 0.243129 0.569276 0.259686 0.030 Uiso 1 1 calc R U . . .
C12 C 0.24062(9) 0.68067(9) 0.57305(18) 0.0180(4) Uani 1 1 d . . . . .
O3 O -0.10831(8) 0.35084(9) 0.19180(19) 0.0368(7) Uani 0.963(7) 1 d D . P A 1
H3A H -0.0943(16) 0.3341(13) 0.138(2) 0.055 Uiso 0.963(7) 1 d D U P A 1
H3B H -0.0924(15) 0.3824(8) 0.191(3) 0.055 Uiso 0.963(7) 1 d D U P A 1
O6 O 0.03679(11) 0.38944(11) 0.2558(2) 0.0416(9) Uani 0.858(8) 1 d D . P B 2
H6A H 0.0555(17) 0.3775(19) 0.203(2) 0.062 Uiso 0.858(8) 1 d D U P B 2
H6B H 0.0132(15) 0.4121(16) 0.231(3) 0.062 Uiso 0.858(8) 1 d D U P B 2
O7 O 0.5157(2) 0.44025(17) 0.0159(3) 0.0817(15) Uani 0.903(10) 1 d D . P C 3
H7A H 0.512(3) 0.4752(7) 0.008(5) 0.123 Uiso 0.903(10) 1 d D U P C 3
H7B H 0.526(3) 0.436(3) 0.082(2) 0.123 Uiso 0.903(10) 1 d D U P C 3
O5 O 0.00131(10) 0.67265(11) 0.42824(19) 0.0374(8) Uani 0.863(8) 1 d D . P D 4
H5A H 0.012(2) 0.6909(14) 0.483(2) 0.056 Uiso 0.863(8) 1 d D U P D 4
H5B H -0.0067(19) 0.6404(8) 0.451(3) 0.056 Uiso 0.863(8) 1 d D U P D 4
O4 O -0.02768(9) 0.30310(10) 0.34594(19) 0.0354(8) Uani 0.897(8) 1 d D . P E 5
H4A H -0.0051(14) 0.3274(11) 0.322(3) 0.053 Uiso 0.897(8) 1 d D U P E 5
H4B H -0.0160(16) 0.2726(8) 0.321(3) 0.053 Uiso 0.897(8) 1 d D U P E 5

loop_
_atom_site_aniso_label
_atom_site_aniso_U_11
_atom_site_aniso_U_22
_atom_site_aniso_U_33
_atom_site_aniso_U_23
_atom_site_aniso_U_13
_atom_site_aniso_U_12
Cu1 0.01334(19) 0.0177(2) 0.00835(19) -0.00584(12) 0.00110(12) -0.00096(13)
O1 0.0228(8) 0.0190(7) 0.0117(7) -0.0032(6) -0.0065(6) -0.0004(6)
O2 0.0220(8) 0.0296(9) 0.0271(9) -0.0081(7) -0.0047(7) -0.0042(7)
N1 0.0205(9) 0.0176(9) 0.0168(9) -0.0070(7) -0.0030(7) 0.0011(7)
N2 0.0170(9) 0.0199(9) 0.0157(8) -0.0061(7) -0.0014(7) 0.0008(7)
C1 0.0215(10) 0.0213(10) 0.0145(10) -0.0033(8) -0.0024(8) -0.0004(8)
C2 0.0219(11) 0.0209(11) 0.0141(9) -0.0051(8) -0.0022(8) -0.0009(8)
C3 0.0203(10) 0.0202(10) 0.0154(10) -0.0057(8) -0.0007(8) -0.0009(8)
C4 0.0312(13) 0.0256(12) 0.0272(12) -0.0035(10) -0.0092(10) 0.0059(10)
C5 0.0286(12) 0.0217(11) 0.0337(13) -0.0122(10) -0.0105(10) 0.0040(9)
C6 0.0232(11) 0.0211(10) 0.0159(10) -0.0049(8) -0.0052(8) -0.0008(9)
C7 0.0189(10) 0.0265(11) 0.0196(11) -0.0066(9) -0.0024(8) -0.0009(9)
C8 0.0211(11) 0.0237(11) 0.0165(10) -0.0065(8) -0.0005(8) 0.0010(9)
C9 0.0217(11) 0.0199(10) 0.0134(10) -0.0036(8) -0.0052(8) -0.0001(8)
C10 0.0186(11) 0.0347(13) 0.0243(12) -0.0103(10) -0.0018(9) -0.0018(9)
C11 0.0225(11) 0.0337(13) 0.0194(11) -0.0122(9) 0.0005(9) 0.0005(10)
C12 0.0219(10) 0.0163(10) 0.0159(10) -0.0001(8) -0.0074(8) 0.0006(8)
O3 0.0272(11) 0.0325(11) 0.0507(14) 0.0051(9) -0.0107(9) -0.0072(8)
O6 0.0306(14) 0.0425(16) 0.0516(17) 0.0185(11) 0.0047(10) 0.0026(10)
O7 0.096(3) 0.073(2) 0.076(2) 0.0081(18) 0.001(2) -0.001(2)
O5 0.0376(14) 0.0396(14) 0.0349(13) 0.0012(10) 0.0067(10) 0.0053(10)
O4 0.0323(12) 0.0313(12) 0.0427(14) 0.0078(9) 0.0003(9) 0.0004(9)

loop_
_atom_type_symbol
_atom_type_description
_atom_type_scat_dispersion_real
_atom_type_scat_dispersion_imag
_atom_type_scat_source
C C 0.0033 0.0016 'International Tables Vol C Tables 4.2.6.8 and 6.1.1.4'
H H 0.0000 0.0000 'International Tables Vol C Tables 4.2.6.8 and 6.1.1.4'
O O 0.0106 0.0060 'International Tables Vol C Tables 4.2.6.8 and 6.1.1.4'
Cu Cu 0.3201 1.2651 'International Tables Vol C Tables 4.2.6.8 and 6.1.1.4'
N N 0.0061 0.0033 'International Tables Vol C Tables 4.2.6.8 and 6.1.1.4'

loop_
_geom_angle_atom_site_label_1
_geom_angle_atom_site_label_2
_geom_angle_atom_site_label_3
_geom_angle
_geom_angle_site_symmetry_1
_geom_angle_site_symmetry_3
_geom_angle_publ_flag
O1 Cu1 O1 180.00(8) 14_466 6_543 ?
O1 Cu1 N2 88.45(7) 14_466 9_565 ?
O1 Cu1 N2 91.55(7) 6_543 9_565 ?
O1 Cu1 N2 91.55(7) 14_466 . ?
O1 Cu1 N2 88.45(7) 6_543 . ?
N2 Cu1 N2 180.0 9_565 . ?
C12 O1 Cu1 109.95(13) . 7_455 ?
C1 N1 N2 112.29(18) . . ?
C1 N1 H1 127(2) . . ?
N2 N1 H1 120(2) . . ?
C3 N2 N1 105.95(17) . . ?
C3 N2 Cu1 135.84(15) . . ?
N1 N2 Cu1 117.61(13) . . ?
N1 C1 C2 106.39(19) . . ?
N1 C1 C4 121.1(2) . . ?
C2 C1 C4 132.5(2) . . ?
C1 C2 C3 105.71(18) . . ?
C1 C2 C6 127.6(2) . . ?
C3 C2 C6 126.7(2) . . ?
N2 C3 C2 109.65(19) . . ?
N2 C3 C5 122.0(2) . . ?
C2 C3 C5 128.22(19) . . ?
C1 C4 H4C 109.5 . . ?
C1 C4 H4D 109.5 . . ?
H4C C4 H4D 109.5 . . ?
C1 C4 H4E 109.5 . . ?
H4C C4 H4E 109.5 . . ?
H4D C4 H4E 109.5 . . ?
C3 C5 H5C 109.5 . . ?
C3 C5 H5D 109.5 . . ?
H5C C5 H5D 109.5 . . ?
C3 C5 H5E 109.5 . . ?
H5C C5 H5E 109.5 . . ?
H5D C5 H5E 109.5 . . ?
C7 C6 C11 118.3(2) . . ?
C7 C6 C2 119.5(2) . . ?
C11 C6 C2 122.2(2) . . ?
C8 C7 C6 121.1(2) . . ?
C8 C7 H7 119.5 . . ?
C6 C7 H7 119.5 . . ?
C7 C8 C9 120.3(2) . . ?
C7 C8 H8 119.8 . . ?
C9 C8 H8 119.8 . . ?
C8 C9 C10 119.09(19) . . ?
C8 C9 C12 120.06(19) . . ?
C10 C9 C12 120.8(2) . . ?
C11 C10 C9 120.4(2) . . ?
C11 C10 H10 119.8 . . ?
C9 C10 H10 119.8 . . ?
C10 C11 C6 120.8(2) . . ?
C10 C11 H11 119.6 . . ?
C6 C11 H11 119.6 . . ?
O2 C12 O1 122.82(19) . . ?
O2 C12 C9 120.9(2) . . ?
O1 C12 C9 116.30(19) . . ?
H3A O3 H3B 103(2) . . ?
H6A O6 H6B 107(2) . . ?
H7A O7 H7B 104(3) . . ?
H5A O5 H5B 106(2) . . ?
H4A O4 H4B 105(2) . . ?

loop_
_geom_bond_atom_site_label_1
_geom_bond_atom_site_label_2
_geom_bond_distance
_geom_bond_site_symmetry_2
_geom_bond_publ_flag
Cu1 O1 1.9446(14) 14_466 ?
Cu1 O1 1.9446(14) 6_543 ?
Cu1 N2 1.9849(17) 9_565 ?
Cu1 N2 1.9850(17) . ?
O1 C12 1.272(3) . ?
O2 C12 1.249(3) . ?
N1 C1 1.341(3) . ?
N1 N2 1.354(3) . ?
N1 H1 0.85(3) . ?
N2 C3 1.336(3) . ?
C1 C2 1.386(3) . ?
C1 C4 1.484(3) . ?
C2 C3 1.412(3) . ?
C2 C6 1.482(3) . ?
C3 C5 1.488(3) . ?
C4 H4C 0.9800 . ?
C4 H4D 0.9800 . ?
C4 H4E 0.9800 . ?
C5 H5C 0.9800 . ?
C5 H5D 0.9800 . ?
C5 H5E 0.9800 . ?
C6 C7 1.393(3) . ?
C6 C11 1.400(3) . ?
C7 C8 1.385(3) . ?
C7 H7 0.9500 . ?
C8 C9 1.393(3) . ?
C8 H8 0.9500 . ?
C9 C10 1.394(3) . ?
C9 C12 1.502(3) . ?
C10 C11 1.384(3) . ?
C10 H10 0.9500 . ?
C11 H11 0.9500 . ?
O3 H3A 0.812(10) . ?
O3 H3B 0.822(10) . ?
O6 H6A 0.815(10) . ?
O6 H6B 0.815(10) . ?
O7 H7A 0.821(10) . ?
O7 H7B 0.824(10) . ?
O5 H5A 0.816(10) . ?
O5 H5B 0.818(10) . ?
O4 H4A 0.822(10) . ?
O4 H4B 0.814(10) . ?

loop_
_geom_hbond_atom_site_label_D
_geom_hbond_atom_site_label_H
_geom_hbond_atom_site_label_A
_geom_hbond_distance_DH
_geom_hbond_distance_HA
_geom_hbond_distance_DA
_geom_hbond_angle_DHA
_geom_hbond_site_symmetry_A
N1 H1 O1 0.85(3) 2.41(3) 2.831(2) 111(2) 6_543
N1 H1 O3 0.85(3) 2.03(3) 2.811(3) 153(3) 10_566
O3 H3B O2 0.822(10) 1.936(11) 2.758(3) 178(4) 14_466
O6 H6B O2 0.815(10) 2.009(14) 2.814(3) 169(5) 14_466
O7 H7A O7 0.821(10) 2.09(2) 2.897(8) 168(8) 9_665
O4 H4B O4 0.814(10) 2.05(2) 2.784(4) 150(4) 4

loop_
_geom_torsion_atom_site_label_1
_geom_torsion_atom_site_label_2
_geom_torsion_atom_site_label_3
_geom_torsion_atom_site_label_4
_geom_torsion
_geom_torsion_site_symmetry_1
_geom_torsion_site_symmetry_2
_geom_torsion_site_symmetry_3
_geom_torsion_site_symmetry_4
_geom_torsion_publ_flag
C1 N1 N2 C3 1.3(2) . . . . ?
C1 N1 N2 Cu1 -171.16(15) . . . . ?
N2 N1 C1 C2 -0.8(3) . . . . ?
N2 N1 C1 C4 -179.9(2) . . . . ?
N1 C1 C2 C3 -0.1(2) . . . . ?
C4 C1 C2 C3 178.9(2) . . . . ?
N1 C1 C2 C6 -179.9(2) . . . . ?
C4 C1 C2 C6 -0.9(4) . . . . ?
N1 N2 C3 C2 -1.3(2) . . . . ?
Cu1 N2 C3 C2 169.10(17) . . . . ?
N1 N2 C3 C5 174.3(2) . . . . ?
Cu1 N2 C3 C5 -15.3(4) . . . . ?
C1 C2 C3 N2 0.9(3) . . . . ?
C6 C2 C3 N2 -179.2(2) . . . . ?
C1 C2 C3 C5 -174.4(2) . . . . ?
C6 C2 C3 C5 5.5(4) . . . . ?
C1 C2 C6 C7 -132.4(3) . . . . ?
C3 C2 C6 C7 47.8(3) . . . . ?
C1 C2 C6 C11 48.1(4) . . . . ?
C3 C2 C6 C11 -131.8(3) . . . . ?
C11 C6 C7 C8 1.1(4) . . . . ?
C2 C6 C7 C8 -178.4(2) . . . . ?
C6 C7 C8 C9 -0.3(4) . . . . ?
C7 C8 C9 C10 -0.5(3) . . . . ?
C7 C8 C9 C12 177.3(2) . . . . ?
C8 C9 C10 C11 0.5(4) . . . . ?
C12 C9 C10 C11 -177.3(2) . . . . ?
C9 C10 C11 C6 0.4(4) . . . . ?
C7 C6 C11 C10 -1.2(4) . . . . ?
C2 C6 C11 C10 178.4(2) . . . . ?
Cu1 O1 C12 O2 2.0(3) 7_455 . . . ?
Cu1 O1 C12 C9 -176.93(14) 7_455 . . . ?
C8 C9 C12 O2 -173.7(2) . . . . ?
C10 C9 C12 O2 4.1(3) . . . . ?
C8 C9 C12 O1 5.3(3) . . . . ?
C10 C9 C12 O1 -176.9(2) . . . . ?
